data_7045574
loop_
_publ_author_name
'Yao, Xu'
'Yan, Pengfei'
'An, Guanghui'
'Li, Yuxin'
'Li, Weizuo'
'Li, Guangming'

_publ_section_title
;
 Investigation of magneto-structural correlation based on a series of
 seven-coordinated \b-diketone Dy(iii) single-ion magnets with
 C<sub>2v</sub> and C<sub>3v</sub> local symmetry.
;
_journal_issue 11
_journal_name_full 'Dalton transactions (Cambridge, England : 2003)'
_journal_page_first 3976
_journal_page_last 3984
_journal_paper_doi 10.1039/c7dt04764a
_journal_volume 47
_journal_year 2018
_chemical_formula_moiety 'C51 H73 Dy O7 P'
_chemical_formula_sum 'C51 H73 Dy O7 P'
_chemical_formula_weight 991.56
_space_group_crystal_system monoclinic
_space_group_IT_number 14
_space_group_name_Hall '-P 2ybc'
_space_group_name_H-M_alt 'P 1 21/c 1'
_symmetry_space_group_name_Hall '-P 2ybc'
_symmetry_space_group_name_H-M 'P 1 21/c 1'
_atom_sites_solution_hydrogens mixed
_audit_creation_date 2018-01-25
_audit_creation_method
;
Olex2 1.2
(compiled 2017.08.10 svn.r3458 for OlexSys, GUI svn.r5381)
;
_audit_update_record
;
2018-02-01 deposited with the CCDC.
2018-02-06 downloaded from the CCDC.
;
_cell_angle_alpha 90.000(5)
_cell_angle_beta 104.739(5)
_cell_angle_gamma 90.000(5)
_cell_formula_units_Z 4
_cell_length_a 11.474(5)
_cell_length_b 21.516(5)
_cell_length_c 22.125(5)
_cell_measurement_reflns_used 20272
_cell_measurement_temperature 293(2)
_cell_measurement_theta_max 29.6146
_cell_measurement_theta_min 3.4130
_cell_volume 5282(3)
_computing_data_collection
;
CrysAlisPro, Agilent Technologies,
Version 1.171.35.21 (release 20-01-2012 CrysAlis171 .NET)
(compiled Jan 23 2012,18:06:46)
;
_computing_molecular_graphics 'Olex2 (Dolomanov et al., 2009)'
_computing_publication_material 'Olex2 (Dolomanov et al., 2009)'
_computing_structure_refinement 'ShelXL (Sheldrick, 2015)'
_diffrn_ambient_temperature 293(2)
_diffrn_measured_fraction_theta_full 0.998
_diffrn_measured_fraction_theta_max 0.994
_diffrn_measurement_device_type MoK\a
_diffrn_measurement_method 'phi and omega scans'
_diffrn_radiation_monochromator graphite
_diffrn_radiation_type MoK\a
_diffrn_radiation_wavelength 0.71069
_diffrn_reflns_av_R_equivalents 0.0322
_diffrn_reflns_av_unetI/netI 0.0327
_diffrn_reflns_Laue_measured_fraction_full 0.998
_diffrn_reflns_Laue_measured_fraction_max 0.994
_diffrn_reflns_limit_h_max 15
_diffrn_reflns_limit_h_min -15
_diffrn_reflns_limit_k_max 28
_diffrn_reflns_limit_k_min -24
_diffrn_reflns_limit_l_max 28
_diffrn_reflns_limit_l_min -29
_diffrn_reflns_number 45629
_diffrn_reflns_point_group_measured_fraction_full 0.998
_diffrn_reflns_point_group_measured_fraction_max 0.994
_diffrn_reflns_theta_full 25.240
_diffrn_reflns_theta_max 27.998
_diffrn_reflns_theta_min 3.420
_exptl_absorpt_coefficient_mu 1.489
_exptl_absorpt_correction_T_max 0.765
_exptl_absorpt_correction_T_min 0.728
_exptl_absorpt_correction_type multi-scan
_exptl_absorpt_process_details
;
CrysAlisPro, Agilent Technologies,
Version 1.171.35.21 (release 20-01-2012 CrysAlis171 .NET)
(compiled Jan 23 2012,18:06:46)
Empirical absorption correction using spherical harmonics,
 implemented in SCALE3 ABSPACK scaling algorithm.
;
_exptl_crystal_colour colourless
_exptl_crystal_colour_primary colourless
_exptl_crystal_density_diffrn 1.247
_exptl_crystal_description block
_exptl_crystal_F_000 2064
_exptl_crystal_size_max 0.22
_exptl_crystal_size_mid 0.2
_exptl_crystal_size_min 0.18
_refine_diff_density_max 0.656
_refine_diff_density_min -0.721
_refine_diff_density_rms 0.076
_refine_ls_extinction_method none
_refine_ls_goodness_of_fit_ref 1.161
_refine_ls_hydrogen_treatment mixed
_refine_ls_matrix_type full
_refine_ls_number_parameters 577
_refine_ls_number_reflns 12670
_refine_ls_number_restraints 54
_refine_ls_restrained_S_all 1.160
_refine_ls_R_factor_all 0.0514
_refine_ls_R_factor_gt 0.0381
_refine_ls_shift/su_max 0.002
_refine_ls_shift/su_mean 0.000
_refine_ls_structure_factor_coef Fsqd
_refine_ls_weighting_details 'w=1/[\s^2^(Fo^2^)+(0.0252P)^2^+6.1987P] where P=(Fo^2^+2Fc^2^)/3'
_refine_ls_weighting_scheme calc
_refine_ls_wR_factor_gt 0.0835
_refine_ls_wR_factor_ref 0.0888
_reflns_Friedel_coverage 0.000
_reflns_number_gt 10317
_reflns_number_total 12670
_reflns_threshold_expression 'I > 2\s(I)'
_cod_data_source_file c7dt04764a2.cif
_cod_data_source_block 2
_cod_depositor_comments 'Adding full bibliography for 7045571--7045574.cif.'
_cod_database_code 7045574
_shelx_shelxl_version_number 2016/6
_shelx_space_group_comment
;
The symmetry employed for this shelxl refinement is uniquely defined
by the following loop, which should always be used as a source of
symmetry information in preference to the above space-group names.
They are only intended as comments.
;
_olex2_refinement_description
;
1. Fixed Uiso
 At 1.2 times of:
  All C(H) groups
 At 1.5 times of:
  All C(H,H,H) groups, All O(H) groups
2. Restrained distances
 O7-H7A
 0.85 with sigma of 0.01
 P1-H7A
 1.941176 with sigma of 0.02
 Dy1-H7A
 2.367589 with sigma of 0.02
 C55-C0AA \\sim C56-C55 \\sim C1AA-C55 \\sim C57-C55 \\sim C2AA-C55 \\sim
C58-C55
 with sigma of 0.02
3. Rigid body (RIGU) restrains
 C55, C56, C57, C58, C0AA, C1AA, C2AA
 with sigma for 1-2 distances of 0.004 and sigma for 1-3 distances of 0.004
4. Others
 Fixed Sof: H6(0) H12(0) H18(0) H22(0) H24(0) H27(0) H29(0) H52(0) H54(0)
 C56(0.5) H56A(0.5) H56B(0.5) H56C(0.5) C57(0.5) H57A(0.5) H57B(0.5) H57C(0.5)
 C58(0.5) H58A(0.5) H58B(0.5) H58C(0.5) C2AA(0.5) H2AA(0.5) H2AB(0.5) H2AC(0.5)
 C0AA(0.5) H0AA(0.5) H0AB(0.5) H0AC(0.5) C1AA(0.5) H1AA(0.5) H1AB(0.5) H1AC(0.5)
5.a Me refined with riding coordinates:
 C36(H36A,H36B,H36C), C37(H37A,H37B,H37C), C38(H38A,H38B,H38C), C39(H39A,H39B,
 H39C), C40(H40A,H40B,H40C), C41(H41A,H41B,H41C), C42(H42A,H42B,H42C), C43(H43A,
 H43B,H43C), C44(H44A,H44B,H44C), C45(H45A,H45B,H45C), C46(H46A,H46B,H46C),
 C47(H47A,H47B,H47C), C48(H48A,H48B,H48C), C49(H49A,H49B,H49C), C50(H50A,H50B,
 H50C)
5.b Aromatic/amide H refined with riding coordinates:
 C1(H1), C2(H2), C3(H3), C4(H4), C5(H5), C6(H6), C7(H7), C8(H8), C9(H9),
 C10(H10), C11(H11), C12(H12), C13(H13), C14(H14), C15(H15), C16(H16), C17(H17),
  C18(H18), C22(H22), C23(H23), C24(H24), C27(H27), C28(H28), C29(H29),
 C52(H52), C53(H53), C54(H54)
5.c Idealised Me refined as rotating group:
 C56(H56A,H56B,H56C), C57(H57A,H57B,H57C), C58(H58A,H58B,H58C), C2AA(H2AA,H2AB,
 H2AC), C0AA(H0AA,H0AB,H0AC), C1AA(H1AA,H1AB,H1AC)
;
_olex2_submission_special_instructions 'No special instructions were received'

loop_
_space_group_symop_operation_xyz
'x, y, z'
'-x, y+1/2, -z+1/2'
'-x, -y, -z'
'x, -y-1/2, z-1/2'

loop_
_atom_site_label
_atom_site_type_symbol
_atom_site_fract_x
_atom_site_fract_y
_atom_site_fract_z
_atom_site_U_iso_or_equiv
_atom_site_adp_type
_atom_site_occupancy
_atom_site_site_symmetry_order
_atom_site_calc_flag
_atom_site_refinement_flags_posn
_atom_site_refinement_flags_adp
_atom_site_refinement_flags_occupancy
_atom_site_disorder_assembly
_atom_site_disorder_group
C1 C 0.3053(4) 0.2136(3) 1.0018(2) 0.0765(14) Uani 1 1 d . . . . .
H1 H 0.366319 0.205848 1.037686 0.092 Uiso 1 1 calc R . . . .
C2 C 0.1955(5) 0.1845(3) 0.9938(3) 0.0938(19) Uani 1 1 d . . . . .
H2 H 0.183161 0.157777 1.024583 0.113 Uiso 1 1 calc R . . . .
C3 C 0.1051(5) 0.1943(3) 0.9417(3) 0.0788(15) Uani 1 1 d . . . . .
H3 H 0.031332 0.174346 0.936636 0.095 Uiso 1 1 calc R . . . .
C4 C 0.1236(5) 0.2331(3) 0.8978(3) 0.0798(15) Uani 1 1 d . . . . .
H4 H 0.061893 0.240090 0.861996 0.096 Uiso 1 1 calc R . . . .
C5 C 0.2336(4) 0.2633(2) 0.9047(2) 0.0688(12) Uani 1 1 d . . . . .
H5 H 0.244862 0.289850 0.873473 0.083 Uiso 1 1 calc R . . . .
C6 C 0.3258(3) 0.25399(17) 0.95747(18) 0.0455(9) Uani 1 1 d . . . . .
H6 H 0.399345 0.274283 0.962947 0.055 Uiso 0 1 calc R . P A 1
C7 C 0.5093(5) 0.3200(2) 1.0938(2) 0.0688(13) Uani 1 1 d . . . . .
H7 H 0.446383 0.348326 1.082452 0.083 Uiso 1 1 calc R . . . .
C8 C 0.5703(6) 0.3111(3) 1.1572(2) 0.0834(17) Uani 1 1 d . . . . .
H8 H 0.547321 0.333927 1.187963 0.100 Uiso 1 1 calc R . . . .
C9 C 0.6613(6) 0.2698(3) 1.1737(2) 0.0902(19) Uani 1 1 d . . . . .
H9 H 0.700199 0.264052 1.215669 0.108 Uiso 1 1 calc R . . . .
C10 C 0.6963(5) 0.2367(3) 1.1294(2) 0.098(2) Uani 1 1 d . . . . .
H10 H 0.759359 0.208489 1.141083 0.117 Uiso 1 1 calc R . . . .
C11 C 0.6389(4) 0.2445(3) 1.0667(2) 0.0719(14) Uani 1 1 d . . . . .
H11 H 0.663941 0.221735 1.036573 0.086 Uiso 1 1 calc R . . . .
C12 C 0.5453(3) 0.2857(2) 1.04899(17) 0.0486(9) Uani 1 1 d . . . . .
H12 H 0.506158 0.290496 1.006956 0.058 Uiso 0 1 calc R . P B 1
C13 C 0.3418(5) 0.4029(2) 0.9509(3) 0.0778(15) Uani 1 1 d . . . . .
H13 H 0.280896 0.381715 0.963187 0.093 Uiso 1 1 calc R . . . .
C14 C 0.3270(6) 0.4644(3) 0.9362(3) 0.107(2) Uani 1 1 d . . . . .
H14 H 0.257534 0.484931 0.939315 0.128 Uiso 1 1 calc R . . . .
C15 C 0.4132(8) 0.4953(3) 0.9170(3) 0.113(3) Uani 1 1 d . . . . .
H15 H 0.402248 0.537117 0.906389 0.135 Uiso 1 1 calc R . . . .
C16 C 0.5164(7) 0.4660(3) 0.9129(3) 0.104(2) Uani 1 1 d . . . . .
H16 H 0.575499 0.487825 0.899781 0.125 Uiso 1 1 calc R . . . .
C17 C 0.5332(5) 0.4032(2) 0.9286(2) 0.0743(13) Uani 1 1 d . . . . .
H17 H 0.603273 0.382868 0.925818 0.089 Uiso 1 1 calc R . . . .
C18 C 0.4444(4) 0.3714(2) 0.94820(19) 0.0527(10) Uani 1 1 d . . . . .
H18 H 0.454082 0.329703 0.959293 0.063 Uiso 0 1 calc R . P C 1
C21 C 0.7574(6) 0.0619(2) 1.0002(3) 0.0834(16) Uani 1 1 d . . . . .
C22 C 0.7654(4) 0.10316(19) 0.9443(2) 0.0548(10) Uani 1 1 d . . . . .
H22 H 0.740194 0.144343 0.942929 0.066 Uiso 0 1 calc R . P D 1
C23 C 0.8095(4) 0.07966(19) 0.8964(2) 0.0599(11) Uani 1 1 d . . . . .
H23 H 0.828955 0.037630 0.897924 0.072 Uiso 1 1 calc R . . . .
C24 C 0.8271(3) 0.11357(18) 0.84604(18) 0.0446(8) Uani 1 1 d . . . . .
H24 H 0.807064 0.155511 0.841949 0.054 Uiso 0 1 calc R . P E 1
C25 C 0.8804(4) 0.0809(2) 0.7969(2) 0.0604(12) Uani 1 1 d . . . . .
C26 C 0.9491(5) 0.3473(3) 1.0357(2) 0.0795(15) Uani 1 1 d . . . . .
C27 C 0.8874(3) 0.3313(2) 0.96714(19) 0.0517(10) Uani 1 1 d . . . . .
H27 H 0.827697 0.300993 0.958216 0.062 Uiso 0 1 calc R . P F 1
C28 C 0.9198(4) 0.3615(2) 0.9188(2) 0.0621(11) Uani 1 1 d . . . . .
H28 H 0.977445 0.392767 0.929172 0.075 Uiso 1 1 calc R . . . .
C29 C 0.8729(3) 0.34883(19) 0.85647(19) 0.0502(9) Uani 1 1 d . . . . .
H29 H 0.818921 0.316077 0.844914 0.060 Uiso 0 1 calc R . P G 1
C30 C 0.9075(4) 0.3872(3) 0.8060(2) 0.0793(16) Uani 1 1 d . . . . .
C36 C 0.8560(7) 0.3840(4) 1.0597(3) 0.132(3) Uani 1 1 d . . . . .
H36A H 0.783377 0.360043 1.053723 0.198 Uiso 1 1 calc R . . . .
H36B H 0.887435 0.392660 1.103379 0.198 Uiso 1 1 calc R . . . .
H36C H 0.838724 0.422383 1.037051 0.198 Uiso 1 1 calc R . . . .
C37 C 0.9731(6) 0.2875(4) 1.0737(3) 0.118(2) Uani 1 1 d . . . . .
H37A H 0.898834 0.265191 1.069201 0.177 Uiso 1 1 calc R . . . .
H37B H 1.028919 0.262142 1.058884 0.177 Uiso 1 1 calc R . . . .
H37C H 1.006552 0.297331 1.116954 0.177 Uiso 1 1 calc R . . . .
C38 C 1.0673(7) 0.3818(5) 1.0433(3) 0.201(6) Uani 1 1 d . . . . .
H38A H 1.053205 0.419657 1.019562 0.302 Uiso 1 1 calc R . . . .
H38B H 1.100500 0.391459 1.086678 0.302 Uiso 1 1 calc R . . . .
H38C H 1.122866 0.356269 1.028608 0.302 Uiso 1 1 calc R . . . .
C39 C 1.0028(9) 0.4339(5) 0.8293(4) 0.236(7) Uani 1 1 d . . . . .
H39A H 1.071390 0.414063 0.856473 0.354 Uiso 1 1 calc R . . . .
H39B H 1.026011 0.452352 0.794665 0.354 Uiso 1 1 calc R . . . .
H39C H 0.972818 0.465511 0.852028 0.354 Uiso 1 1 calc R . . . .
C40 C 0.7950(6) 0.4129(4) 0.7628(4) 0.134(3) Uani 1 1 d . . . . .
H40A H 0.737662 0.379943 0.749680 0.201 Uiso 1 1 calc R . . . .
H40B H 0.761096 0.444101 0.784231 0.201 Uiso 1 1 calc R . . . .
H40C H 0.814289 0.430942 0.726868 0.201 Uiso 1 1 calc R . . . .
C41 C 0.9567(7) 0.3420(4) 0.7633(3) 0.141(3) Uani 1 1 d . . . . .
H41A H 0.897261 0.310747 0.747013 0.212 Uiso 1 1 calc R . . . .
H41B H 0.973925 0.364857 0.729322 0.212 Uiso 1 1 calc R . . . .
H41C H 1.029029 0.322552 0.787230 0.212 Uiso 1 1 calc R . . . .
C42 C 0.3393(8) 0.0967(4) 0.8496(4) 0.150(3) Uani 1 1 d . . . . .
H42A H 0.287163 0.129614 0.855833 0.224 Uiso 1 1 calc R . . . .
H42B H 0.299311 0.057483 0.849502 0.224 Uiso 1 1 calc R . . . .
H42C H 0.411953 0.097190 0.882745 0.224 Uiso 1 1 calc R . . . .
C43 C 0.4500(6) 0.0555(3) 0.7778(5) 0.175(5) Uani 1 1 d . . . . .
H43A H 0.523336 0.056435 0.810486 0.262 Uiso 1 1 calc R . . . .
H43B H 0.410647 0.016182 0.778474 0.262 Uiso 1 1 calc R . . . .
H43C H 0.468205 0.060860 0.738116 0.262 Uiso 1 1 calc R . . . .
C44 C 0.2530(6) 0.1062(4) 0.7370(4) 0.159(4) Uani 1 1 d . . . . .
H44A H 0.202993 0.139514 0.744704 0.239 Uiso 1 1 calc R . . . .
H44B H 0.269640 0.112010 0.697037 0.239 Uiso 1 1 calc R . . . .
H44C H 0.212082 0.067332 0.737395 0.239 Uiso 1 1 calc R . . . .
C45 C 0.6335(7) 0.0703(3) 1.0109(4) 0.131(3) Uani 1 1 d . . . . .
H45A H 0.617797 0.113776 1.014474 0.196 Uiso 1 1 calc R . . . .
H45B H 0.574245 0.052958 0.976396 0.196 Uiso 1 1 calc R . . . .
H45C H 0.629856 0.049446 1.048778 0.196 Uiso 1 1 calc R . . . .
C46 C 0.8500(7) 0.0890(4) 1.0578(3) 0.131(3) Uani 1 1 d . . . . .
H46A H 0.831960 0.132006 1.062683 0.197 Uiso 1 1 calc R . . . .
H46B H 0.845710 0.066402 1.094541 0.197 Uiso 1 1 calc R . . . .
H46C H 0.929656 0.085441 1.051718 0.197 Uiso 1 1 calc R . . . .
C47 C 0.7883(9) -0.0044(3) 0.9943(4) 0.158(4) Uani 1 1 d . . . . .
H47A H 0.867548 -0.007247 0.987535 0.238 Uiso 1 1 calc R . . . .
H47B H 0.786497 -0.026113 1.031900 0.238 Uiso 1 1 calc R . . . .
H47C H 0.730886 -0.022600 0.959517 0.238 Uiso 1 1 calc R . . . .
C48 C 0.7762(5) 0.0488(3) 0.7512(3) 0.111(2) Uani 1 1 d . . . . .
H48A H 0.714759 0.078814 0.733920 0.166 Uiso 1 1 calc R . . . .
H48B H 0.804611 0.030275 0.718178 0.166 Uiso 1 1 calc R . . . .
H48C H 0.743419 0.017205 0.772691 0.166 Uiso 1 1 calc R . . . .
C49 C 0.9313(5) 0.1293(3) 0.7595(3) 0.0958(19) Uani 1 1 d . . . . .
H49A H 0.868702 0.157847 0.739928 0.144 Uiso 1 1 calc R . . . .
H49B H 0.995683 0.151730 0.787165 0.144 Uiso 1 1 calc R . . . .
H49C H 0.961365 0.108730 0.728087 0.144 Uiso 1 1 calc R . . . .
C50 C 0.9807(6) 0.0380(3) 0.8263(3) 0.129(3) Uani 1 1 d . . . . .
H50A H 1.043431 0.060852 0.854569 0.193 Uiso 1 1 calc R . . . .
H50B H 0.951048 0.006145 0.848964 0.193 Uiso 1 1 calc R . . . .
H50C H 1.012240 0.019215 0.794451 0.193 Uiso 1 1 calc R . . . .
C51 C 0.3702(4) 0.1058(2) 0.7875(3) 0.0660(13) Uani 1 1 d . . . . .
C52 C 0.4388(3) 0.16813(19) 0.79369(18) 0.0481(9) Uani 1 1 d . . . . .
H52 H 0.518304 0.170147 0.817319 0.058 Uiso 0 1 calc R . P H 1
C53 C 0.3831(3) 0.2210(2) 0.7645(2) 0.0556(10) Uani 1 1 d . . . . .
H53 H 0.302485 0.218150 0.742678 0.067 Uiso 1 1 calc R . . . .
C54 C 0.4405(3) 0.27847(18) 0.76558(16) 0.0454(9) Uani 1 1 d . . . . .
H54 H 0.518919 0.283516 0.789934 0.054 Uiso 0 1 calc R . P I 1
C55 C 0.3753(4) 0.3333(2) 0.72701(19) 0.0580(10) Uani 1 1 d D U . . .
C56 C 0.2456(10) 0.3201(8) 0.6895(8) 0.110(5) Uani 0.5 1 d D U P J 1
H56A H 0.246835 0.299609 0.651110 0.165 Uiso 0.5 1 calc GR . P J 1
H56B H 0.202197 0.358503 0.680421 0.165 Uiso 0.5 1 calc GR . P J 1
H56C H 0.206722 0.293803 0.713522 0.165 Uiso 0.5 1 calc GR . P J 1
C57 C 0.4458(11) 0.3468(6) 0.6785(5) 0.080(3) Uani 0.5 1 d D U P J 1
H57A H 0.529166 0.353146 0.699217 0.120 Uiso 0.5 1 calc GR . P J 1
H57B H 0.414087 0.383504 0.655438 0.120 Uiso 0.5 1 calc GR . P J 1
H57C H 0.438311 0.312231 0.650338 0.120 Uiso 0.5 1 calc GR . P J 1
C58 C 0.3835(17) 0.3873(5) 0.7704(5) 0.110(5) Uani 0.5 1 d D U P J 1
H58A H 0.322698 0.383576 0.792998 0.165 Uiso 0.5 1 calc GR . P J 1
H58B H 0.371537 0.425235 0.746724 0.165 Uiso 0.5 1 calc GR . P J 1
H58C H 0.461678 0.387870 0.799314 0.165 Uiso 0.5 1 calc GR . P J 1
O1 O 0.5474(2) 0.28895(12) 0.79752(11) 0.0457(6) Uani 1 1 d . . . K 2
O2 O 0.5451(2) 0.16616(12) 0.82668(13) 0.0492(6) Uani 1 1 d . . . K 2
O3 O 0.8026(2) 0.17031(11) 0.83704(12) 0.0443(6) Uani 1 1 d . . . K 2
O4 O 0.7336(3) 0.15869(12) 0.94781(12) 0.0522(7) Uani 1 1 d . . . K 2
O5 O 0.8067(3) 0.29046(14) 0.95894(12) 0.0570(7) Uani 1 1 d . . . K 2
O6 O 0.7995(2) 0.30492(12) 0.83636(12) 0.0506(6) Uani 1 1 d . . . K 2
O7 O 0.5442(2) 0.26201(14) 0.92918(12) 0.0535(7) Uani 1 1 d D . . K 2
H7A H 0.4937(13) 0.252(2) 0.8947(9) 0.080 Uiso 1 1 d DR . . L 2
P1 P 0.46982(8) 0.29111(5) 0.96734(4) 0.0421(2) Uani 1 1 d D . . K 2
Dy1 Dy 0.68501(2) 0.23711(2) 0.87558(2) 0.03227(5) Uani 1 1 d D . . K 2
C2AA C 0.4617(12) 0.3855(7) 0.7236(12) 0.168(9) Uani 0.5 1 d D U P J 2
H2AA H 0.500070 0.399615 0.765009 0.253 Uiso 0.5 1 calc GR . P J 2
H2AB H 0.418200 0.419285 0.699722 0.253 Uiso 0.5 1 calc GR . P J 2
H2AC H 0.521780 0.370740 0.703737 0.253 Uiso 0.5 1 calc GR . P J 2
C0AA C 0.310(2) 0.3107(10) 0.6636(6) 0.199(12) Uani 0.5 1 d D U P J 2
H0AA H 0.365083 0.288714 0.645151 0.298 Uiso 0.5 1 calc GR . P J 2
H0AB H 0.277120 0.345566 0.637739 0.298 Uiso 0.5 1 calc GR . P J 2
H0AC H 0.245947 0.283432 0.667168 0.298 Uiso 0.5 1 calc GR . P J 2
C1AA C 0.2835(15) 0.3573(7) 0.7601(8) 0.122(6) Uani 0.5 1 d D U P J 2
H1AA H 0.218220 0.328244 0.754668 0.183 Uiso 0.5 1 calc GR . P J 2
H1AB H 0.253119 0.396752 0.742670 0.183 Uiso 0.5 1 calc GR . P J 2
H1AC H 0.321216 0.362149 0.803825 0.183 Uiso 0.5 1 calc GR . P J 2

loop_
_atom_site_aniso_label
_atom_site_aniso_U_11
_atom_site_aniso_U_22
_atom_site_aniso_U_33
_atom_site_aniso_U_23
_atom_site_aniso_U_13
_atom_site_aniso_U_12
C1 0.070(3) 0.100(4) 0.054(3) 0.009(3) 0.006(2) -0.026(3)
C2 0.094(4) 0.109(5) 0.076(4) 0.007(3) 0.017(3) -0.044(4)
C3 0.063(3) 0.084(4) 0.088(4) -0.020(3) 0.018(3) -0.016(3)
C4 0.063(3) 0.069(3) 0.090(4) -0.010(3) -0.012(3) -0.001(3)
C5 0.072(3) 0.066(3) 0.060(3) 0.001(2) 0.002(2) -0.006(2)
C6 0.048(2) 0.046(2) 0.044(2) -0.0085(16) 0.0150(16) 0.0027(16)
C7 0.081(3) 0.080(3) 0.053(3) -0.020(2) 0.033(2) -0.019(3)
C8 0.108(4) 0.105(4) 0.050(3) -0.027(3) 0.043(3) -0.041(4)
C9 0.088(4) 0.139(6) 0.042(3) 0.002(3) 0.014(3) -0.030(4)
C10 0.088(4) 0.158(6) 0.043(3) 0.017(3) 0.010(3) 0.008(4)
C11 0.067(3) 0.110(4) 0.038(2) 0.008(2) 0.013(2) 0.009(3)
C12 0.050(2) 0.062(2) 0.0375(18) -0.0056(17) 0.0181(16) -0.0103(18)
C13 0.070(3) 0.054(3) 0.108(4) -0.016(3) 0.020(3) 0.008(2)
C14 0.096(5) 0.055(4) 0.149(6) -0.020(4) -0.007(4) 0.017(3)
C15 0.148(7) 0.048(3) 0.110(5) 0.000(3) -0.024(5) 0.001(4)
C16 0.143(6) 0.071(4) 0.092(4) 0.007(3) 0.022(4) -0.036(4)
C17 0.089(4) 0.064(3) 0.073(3) -0.001(2) 0.025(3) -0.010(3)
C18 0.058(2) 0.052(2) 0.049(2) -0.0069(18) 0.0141(19) -0.0006(19)
C21 0.113(4) 0.061(3) 0.084(4) 0.037(3) 0.038(3) 0.023(3)
C22 0.063(3) 0.042(2) 0.058(2) 0.0139(19) 0.012(2) 0.0078(19)
C23 0.072(3) 0.033(2) 0.077(3) 0.002(2) 0.023(2) 0.0132(19)
C24 0.0369(18) 0.041(2) 0.055(2) -0.0090(17) 0.0099(16) 0.0087(15)
C25 0.058(2) 0.061(3) 0.058(3) -0.020(2) 0.007(2) 0.022(2)
C26 0.073(3) 0.108(4) 0.054(3) -0.029(3) 0.009(2) -0.024(3)
C27 0.045(2) 0.058(3) 0.049(2) -0.0132(19) 0.0056(17) -0.0019(18)
C28 0.060(3) 0.056(3) 0.064(3) -0.002(2) 0.004(2) -0.018(2)
C29 0.044(2) 0.047(2) 0.058(2) 0.0103(18) 0.0098(18) -0.0047(17)
C30 0.064(3) 0.091(4) 0.076(3) 0.041(3) 0.004(3) -0.027(3)
C36 0.170(7) 0.140(7) 0.080(4) -0.051(4) 0.022(5) 0.034(6)
C37 0.113(5) 0.162(7) 0.060(3) 0.001(4) -0.015(3) 0.024(5)
C38 0.145(7) 0.373(15) 0.072(5) -0.050(7) 0.001(4) -0.158(9)
C39 0.285(12) 0.274(12) 0.114(6) 0.058(7) -0.013(7) -0.235(11)
C40 0.114(5) 0.133(6) 0.153(7) 0.097(5) 0.030(5) 0.026(5)
C41 0.122(6) 0.213(9) 0.109(5) 0.078(6) 0.067(5) 0.016(6)
C42 0.185(8) 0.118(6) 0.164(8) 0.027(6) 0.077(7) -0.056(6)
C43 0.094(5) 0.062(4) 0.381(15) -0.083(6) 0.085(7) -0.034(4)
C44 0.104(5) 0.110(6) 0.217(9) 0.004(6) -0.045(6) -0.058(5)
C45 0.148(6) 0.122(6) 0.145(7) 0.067(5) 0.080(6) 0.003(5)
C46 0.185(8) 0.131(6) 0.066(4) 0.039(4) 0.010(4) 0.039(6)
C47 0.281(12) 0.064(4) 0.153(7) 0.056(5) 0.096(8) 0.027(6)
C48 0.092(4) 0.126(6) 0.111(5) -0.069(4) 0.022(4) -0.015(4)
C49 0.106(4) 0.106(5) 0.096(4) -0.010(4) 0.063(4) 0.014(4)
C50 0.136(6) 0.161(7) 0.097(5) 0.009(4) 0.043(4) 0.108(5)
C51 0.046(2) 0.050(3) 0.102(4) -0.008(2) 0.019(2) -0.0124(19)
C52 0.043(2) 0.051(2) 0.052(2) -0.0084(18) 0.0161(17) -0.0027(17)
C53 0.0384(19) 0.064(3) 0.061(3) -0.004(2) 0.0058(18) 0.0003(18)
C54 0.048(2) 0.054(2) 0.0347(18) 0.0041(16) 0.0110(15) 0.0120(17)
C55 0.059(2) 0.063(3) 0.049(2) 0.0112(19) 0.0063(18) 0.019(2)
C56 0.065(6) 0.111(12) 0.129(14) 0.032(9) -0.021(6) 0.021(6)
C57 0.094(8) 0.078(8) 0.066(7) 0.034(5) 0.015(6) 0.024(6)
C58 0.173(14) 0.071(8) 0.070(7) 0.005(5) 0.004(8) 0.072(9)
O1 0.0469(14) 0.0475(15) 0.0399(13) 0.0062(11) 0.0058(11) 0.0028(12)
O2 0.0398(14) 0.0399(15) 0.0633(17) -0.0050(12) 0.0045(12) -0.0014(11)
O3 0.0463(14) 0.0417(15) 0.0490(14) -0.0007(11) 0.0199(11) 0.0077(11)
O4 0.0713(18) 0.0439(15) 0.0446(15) 0.0113(12) 0.0205(13) 0.0151(13)
O5 0.0617(17) 0.0714(19) 0.0376(14) -0.0070(13) 0.0119(12) -0.0209(15)
O6 0.0552(15) 0.0516(17) 0.0454(14) 0.0043(12) 0.0136(12) -0.0140(13)
O7 0.0540(15) 0.0723(19) 0.0369(13) -0.0006(13) 0.0164(12) 0.0174(14)
P1 0.0429(5) 0.0507(6) 0.0358(5) -0.0035(4) 0.0156(4) 0.0047(4)
Dy1 0.03621(8) 0.03101(8) 0.03075(8) 0.00081(6) 0.01062(6) 0.00244(7)
C2AA 0.082(9) 0.131(13) 0.29(2) 0.157(14) 0.037(12) 0.016(8)
C0AA 0.32(3) 0.150(15) 0.061(8) -0.007(9) -0.077(13) 0.116(17)
C1AA 0.147(13) 0.092(11) 0.159(14) 0.054(9) 0.096(12) 0.074(9)

loop_
_atom_type_symbol
_atom_type_description
_atom_type_scat_dispersion_real
_atom_type_scat_dispersion_imag
_atom_type_scat_source
C C 0.0033 0.0016 'International Tables Vol C Tables 4.2.6.8 and 6.1.1.4'
H H 0.0000 0.0000 'International Tables Vol C Tables 4.2.6.8 and 6.1.1.4'
Dy Dy -0.1892 4.4098 'International Tables Vol C Tables 4.2.6.8 and 6.1.1.4'
O O 0.0106 0.0060 'International Tables Vol C Tables 4.2.6.8 and 6.1.1.4'
P P 0.1023 0.0942 'International Tables Vol C Tables 4.2.6.8 and 6.1.1.4'

loop_
_geom_angle_atom_site_label_1
_geom_angle_atom_site_label_2
_geom_angle_atom_site_label_3
_geom_angle
C6 C1 C2 120.8(5)
C3 C2 C1 121.1(5)
C4 C3 C2 119.0(5)
C3 C4 C5 121.2(5)
C6 C5 C4 120.3(5)
C1 C6 C5 117.6(4)
C1 C6 P1 120.9(3)
C5 C6 P1 121.5(3)
C12 C7 C8 118.6(5)
C9 C8 C7 120.8(5)
C8 C9 C10 120.1(5)
C9 C10 C11 120.6(6)
C12 C11 C10 120.2(5)
C7 C12 P1 122.1(4)
C11 C12 C7 119.7(4)
C11 C12 P1 118.1(3)
C14 C13 C18 121.6(6)
C15 C14 C13 119.9(6)
C14 C15 C16 120.7(6)
C15 C16 C17 119.9(6)
C18 C17 C16 119.2(6)
C13 C18 C17 118.6(5)
C13 C18 P1 123.8(4)
C17 C18 P1 117.5(3)
C22 C21 C46 105.9(5)
C45 C21 C22 107.9(4)
C45 C21 C46 107.6(6)
C47 C21 C22 114.7(5)
C47 C21 C45 112.6(6)
C47 C21 C46 107.8(6)
C23 C22 C21 120.8(4)
O4 C22 C21 114.9(4)
O4 C22 C23 124.3(4)
C22 C23 C24 125.4(4)
C23 C24 C25 119.3(4)
O3 C24 C23 124.4(3)
O3 C24 C25 116.3(4)
C48 C25 C24 106.8(4)
C48 C25 C49 107.0(5)
C49 C25 C24 110.1(4)
C50 C25 C24 112.0(4)
C50 C25 C48 113.4(5)
C50 C25 C49 107.4(5)
C36 C26 C27 105.7(4)
C37 C26 C27 109.2(4)
C37 C26 C36 106.8(5)
C38 C26 C27 113.1(5)
C38 C26 C36 113.0(6)
C38 C26 C37 108.8(6)
C28 C27 C26 120.7(4)
O5 C27 C26 115.8(4)
O5 C27 C28 123.5(4)
C29 C28 C27 124.7(4)
C28 C29 C30 121.3(4)
O6 C29 C28 123.8(4)
O6 C29 C30 114.9(4)
C29 C30 C41 107.9(4)
C39 C30 C29 114.9(5)
C39 C30 C40 114.4(6)
C39 C30 C41 106.7(7)
C40 C30 C29 108.9(4)
C40 C30 C41 103.2(6)
C42 C51 C52 105.2(4)
C43 C51 C42 109.6(6)
C43 C51 C44 111.5(6)
C43 C51 C52 109.3(4)
C44 C51 C42 107.5(6)
C44 C51 C52 113.4(5)
C53 C52 C51 120.6(4)
O2 C52 C51 114.9(4)
O2 C52 C53 124.5(4)
C52 C53 C54 124.1(4)
C53 C54 C55 120.6(4)
O1 C54 C53 123.4(3)
O1 C54 C55 116.0(4)
C56 C55 C54 115.2(7)
C57 C55 C54 105.4(5)
C57 C55 C56 105.6(9)
C58 C55 C54 107.4(5)
C58 C55 C56 112.7(9)
C58 C55 C57 110.2(9)
C2AA C55 C54 111.4(6)
C2AA C55 C1AA 108.4(11)
C0AA C55 C54 109.2(8)
C0AA C55 C2AA 111.9(14)
C0AA C55 C1AA 108.7(12)
C1AA C55 C54 107.1(6)
C54 O1 Dy1 135.2(2)
C52 O2 Dy1 135.9(3)
C24 O3 Dy1 133.0(2)
C22 O4 Dy1 132.8(3)
C27 O5 Dy1 137.3(3)
C29 O6 Dy1 137.7(3)
P1 O7 Dy1 167.0(2)
C12 P1 C6 106.63(18)
C18 P1 C6 108.15(19)
C18 P1 C12 108.0(2)
O7 P1 C6 112.79(18)
O7 P1 C12 110.18(17)
O7 P1 C18 110.89(18)
O1 Dy1 O5 121.03(11)
O2 Dy1 O1 72.76(9)
O2 Dy1 O3 79.20(9)
O2 Dy1 O4 81.66(10)
O2 Dy1 O5 156.87(10)
O2 Dy1 O7 84.16(10)
O3 Dy1 O1 112.45(9)
O3 Dy1 O4 74.63(9)
O3 Dy1 O5 108.42(10)
O3 Dy1 O7 154.26(10)
O4 Dy1 O1 151.09(10)
O4 Dy1 O5 79.58(10)
O4 Dy1 O7 83.68(10)
O6 Dy1 O1 75.91(10)
O6 Dy1 O2 130.78(10)
O6 Dy1 O3 78.91(10)
O6 Dy1 O4 132.48(10)
O6 Dy1 O5 72.33(9)
O6 Dy1 O7 126.65(11)
O7 Dy1 O1 80.60(9)
O7 Dy1 O5 80.45(10)

loop_
_geom_bond_atom_site_label_1
_geom_bond_atom_site_label_2
_geom_bond_distance
C1 C2 1.377(7)
C1 C6 1.375(6)
C2 C3 1.356(7)
C3 C4 1.340(7)
C4 C5 1.393(7)
C5 C6 1.377(6)
C6 P1 1.798(4)
C7 C8 1.413(7)
C7 C12 1.380(5)
C8 C9 1.349(8)
C9 C10 1.352(8)
C10 C11 1.386(6)
C11 C12 1.370(6)
C12 P1 1.797(4)
C13 C14 1.363(8)
C13 C18 1.372(6)
C14 C15 1.347(10)
C15 C16 1.365(10)
C16 C17 1.396(8)
C17 C18 1.386(6)
C18 P1 1.786(4)
C21 C22 1.543(6)
C21 C45 1.510(8)
C21 C46 1.550(9)
C21 C47 1.483(8)
C22 C23 1.383(6)
C22 O4 1.257(5)
C23 C24 1.388(6)
C24 C25 1.544(5)
C24 O3 1.257(4)
C25 C48 1.522(7)
C25 C49 1.535(7)
C25 C50 1.491(6)
C26 C27 1.541(6)
C26 C36 1.528(8)
C26 C37 1.524(9)
C26 C38 1.518(8)
C27 C28 1.381(6)
C27 O5 1.256(5)
C28 C29 1.374(6)
C29 C30 1.521(6)
C29 O6 1.268(4)
C30 C39 1.476(8)
C30 C40 1.502(7)
C30 C41 1.558(9)
C42 C51 1.516(8)
C43 C51 1.468(7)
C44 C51 1.514(8)
C51 C52 1.544(6)
C52 C53 1.382(6)
C52 O2 1.253(4)
C53 C54 1.398(6)
C54 C55 1.535(5)
C54 O1 1.271(4)
C55 C56 1.534(10)
C55 C57 1.527(10)
C55 C58 1.495(10)
C55 C2AA 1.513(11)
C55 C0AA 1.493(11)
C55 C1AA 1.517(10)
O1 Dy1 2.309(2)
O2 Dy1 2.279(2)
O3 Dy1 2.280(2)
O4 Dy1 2.293(2)
O5 Dy1 2.315(3)
O6 Dy1 2.278(2)
O7 P1 1.483(3)
O7 Dy1 2.298(3)
